data_1553737
loop_
_publ_author_name
'Xu, Dan'
'Li, Yanbang'
'Lou, Ning'
'Gan, Liangbing'

_publ_section_title
;
 Synthesis of homoazafullerene [C59N(CH2)]R and azahomoazafullerene
 [C59N(NH)]R
;
_journal_issue 5
_journal_name_full 'Organic Chemistry Frontiers'
_journal_page_first 750
_journal_paper_doi 10.1039/C7QO00098G
_journal_volume 4
_journal_year 2017
_chemical_formula_sum 'C76 H39 N O9'
_chemical_formula_weight 1110.08
_space_group_IT_number 33
_space_group_name_Hall 'P 2c -2n'
_space_group_name_H-M_alt 'P n a 21'
_symmetry_cell_setting orthorhombic
_symmetry_space_group_name_H-M 'P n a 21'
_atom_sites_solution_hydrogens geom
_atom_sites_solution_primary direct
_atom_sites_solution_secondary difmap
_audit_creation_method SHELXL-97
_audit_update_record
;
2016-12-14 deposited with the CCDC.
2017-02-16 downloaded from the CCDC.
;
_cell_angle_alpha 90.00
_cell_angle_beta 90.00
_cell_angle_gamma 90.00
_cell_formula_units_Z 4
_cell_length_a 21.489(4)
_cell_length_b 10.179(2)
_cell_length_c 22.215(4)
_cell_measurement_reflns_used 300
_cell_measurement_temperature 100
_cell_measurement_theta_max 30
_cell_measurement_theta_min 2
_cell_volume 4859.2(16)
_computing_structure_refinement 'SHELXL-97 (Sheldrick, 1997)'
_computing_structure_solution 'SHELXS-97 (Sheldrick, 1990)'
_diffrn_ambient_temperature 100
_diffrn_measured_fraction_theta_full 0.988
_diffrn_measured_fraction_theta_max 0.988
_diffrn_measurement_device_type synchrotron
_diffrn_radiation_monochromator graphite
_diffrn_radiation_source 'fine-focus sealed tube'
_diffrn_radiation_type MoK\a
_diffrn_radiation_wavelength 0.71073
_diffrn_reflns_av_R_equivalents 0.0348
_diffrn_reflns_av_sigmaI/netI 0.0374
_diffrn_reflns_limit_h_max 31
_diffrn_reflns_limit_h_min -31
_diffrn_reflns_limit_k_max 14
_diffrn_reflns_limit_k_min 0
_diffrn_reflns_limit_l_max 32
_diffrn_reflns_limit_l_min -32
_diffrn_reflns_number 27095
_diffrn_reflns_theta_full 31.26
_diffrn_reflns_theta_max 31.26
_diffrn_reflns_theta_min 3.31
_exptl_absorpt_coefficient_mu 0.100
_exptl_crystal_density_diffrn 1.517
_exptl_crystal_density_method 'not measured'
_exptl_crystal_description plate
_exptl_crystal_F_000 2296
_refine_diff_density_max 0.464
_refine_diff_density_min -0.615
_refine_diff_density_rms 0.072
_refine_ls_abs_structure_details 'Flack H D (1983), Acta Cryst. A39, 876-881'
_refine_ls_abs_structure_Flack 2.6(16)
_refine_ls_extinction_method none
_refine_ls_goodness_of_fit_ref 1.054
_refine_ls_hydrogen_treatment mixed
_refine_ls_matrix_type full
_refine_ls_number_parameters 817
_refine_ls_number_reflns 14273
_refine_ls_number_restraints 1
_refine_ls_restrained_S_all 1.054
_refine_ls_R_factor_all 0.0804
_refine_ls_R_factor_gt 0.0656
_refine_ls_shift/su_max 0.035
_refine_ls_shift/su_mean 0.005
_refine_ls_structure_factor_coef Fsqd
_refine_ls_weighting_details 'calc w=1/[\s^2^(Fo^2^)+(0.1172P)^2^+2.1081P] where P=(Fo^2^+2Fc^2^)/3'
_refine_ls_weighting_scheme calc
_refine_ls_wR_factor_gt 0.1822
_refine_ls_wR_factor_ref 0.1998
_reflns_number_gt 11323
_reflns_number_total 14273
_reflns_threshold_expression >2sigma(I)
_cod_data_source_file c7qo00098g2.cif
_cod_data_source_block test31
_cod_original_cell_volume 4859.2(17)
_cod_original_sg_symbol_H-M Pna21
_cod_database_code 1553737

loop_
_symmetry_equiv_pos_as_xyz
'x, y, z'
'-x, -y, z+1/2'
'x+1/2, -y+1/2, z'
'-x+1/2, y+1/2, z+1/2'

loop_
_atom_site_label
_atom_site_type_symbol
_atom_site_fract_x
_atom_site_fract_y
_atom_site_fract_z
_atom_site_U_iso_or_equiv
_atom_site_adp_type
_atom_site_occupancy
_atom_site_symmetry_multiplicity
_atom_site_calc_flag
_atom_site_refinement_flags
_atom_site_disorder_assembly
_atom_site_disorder_group
C1 C 0.36028(16) -0.1297(4) 0.15531(16) 0.0259(7) Uani 1 1 d . . .
C2 C 0.39178(19) -0.2179(4) 0.10750(18) 0.0401(7) Uani 1 1 d . . .
H2A H 0.3606 -0.2556 0.0819 0.060 Uiso 1 1 calc R . .
H2B H 0.4144 -0.2869 0.1272 0.060 Uiso 1 1 calc R . .
H2C H 0.4199 -0.1661 0.0838 0.060 Uiso 1 1 calc R . .
C3 C 0.3217(3) -0.2237(5) 0.1911(2) 0.0622(15) Uani 1 1 d . . .
H3A H 0.3046 -0.1793 0.2255 0.093 Uiso 1 1 calc R . .
H3B H 0.3473 -0.2955 0.2044 0.093 Uiso 1 1 calc R . .
H3C H 0.2885 -0.2568 0.1665 0.093 Uiso 1 1 calc R . .
C4 C 0.40850(16) -0.0628(4) 0.1952(2) 0.0321(8) Uani 1 1 d . . .
H4A H 0.4380 -0.0170 0.1705 0.048 Uiso 1 1 calc R . .
H4B H 0.4297 -0.1279 0.2188 0.048 Uiso 1 1 calc R . .
H4C H 0.3881 -0.0015 0.2215 0.048 Uiso 1 1 calc R . .
C5 C 0.36039(16) -0.1316(4) -0.14408(17) 0.0271(7) Uani 1 1 d . . .
C6 C 0.31609(15) -0.2160(4) -0.18298(15) 0.0318(7) Uani 1 1 d . . .
H6A H 0.2890 -0.2657 -0.1573 0.048 Uiso 1 1 calc R . .
H6B H 0.3401 -0.2749 -0.2075 0.048 Uiso 1 1 calc R . .
H6C H 0.2917 -0.1597 -0.2084 0.048 Uiso 1 1 calc R . .
C7 C 0.40849(17) -0.0602(4) -0.18380(19) 0.0296(8) Uani 1 1 d . . .
H7A H 0.3882 -0.0255 -0.2189 0.044 Uiso 1 1 calc R . .
H7B H 0.4403 -0.1209 -0.1959 0.044 Uiso 1 1 calc R . .
H7C H 0.4269 0.0104 -0.1614 0.044 Uiso 1 1 calc R . .
C8 C 0.3882(2) -0.1956(8) -0.0899(3) 0.109(3) Uani 1 1 d . . .
H8A H 0.3997 -0.1294 -0.0611 0.163 Uiso 1 1 calc R . .
H8B H 0.4244 -0.2445 -0.1015 0.163 Uiso 1 1 calc R . .
H8C H 0.3582 -0.2539 -0.0721 0.163 Uiso 1 1 calc R . .
C9 C 0.09294(16) -0.1287(4) -0.24144(14) 0.0240(6) Uani 1 1 d . . .
C10 C 0.04092(16) -0.2272(4) -0.22796(18) 0.0284(7) Uani 1 1 d . . .
H10A H 0.0417 -0.2498 -0.1860 0.043 Uiso 1 1 calc R . .
H10B H 0.0470 -0.3050 -0.2517 0.043 Uiso 1 1 calc R . .
H10C H 0.0014 -0.1887 -0.2377 0.043 Uiso 1 1 calc R . .
C11 C 0.0868(2) -0.0706(4) -0.30406(16) 0.0307(8) Uani 1 1 d . . .
H11A H 0.0481 -0.0240 -0.3071 0.046 Uiso 1 1 calc R . .
H11B H 0.0878 -0.1398 -0.3334 0.046 Uiso 1 1 calc R . .
H11C H 0.1206 -0.0111 -0.3113 0.046 Uiso 1 1 calc R . .
C12 C 0.15743(19) -0.1943(6) -0.2330(2) 0.0532(15) Uani 1 1 d . . .
H12A H 0.1894 -0.1287 -0.2357 0.080 Uiso 1 1 calc R . .
H12B H 0.1636 -0.2589 -0.2640 0.080 Uiso 1 1 calc R . .
H12C H 0.1592 -0.2360 -0.1943 0.080 Uiso 1 1 calc R . .
C13 C 0.09278(16) -0.1298(4) 0.25345(15) 0.0252(7) Uani 1 1 d . . .
C14 C 0.04132(16) -0.2260(4) 0.24058(16) 0.0253(6) Uani 1 1 d . . .
H14A H 0.0020 -0.1812 0.2413 0.038 Uiso 1 1 calc R . .
H14B H 0.0415 -0.2938 0.2706 0.038 Uiso 1 1 calc R . .
H14C H 0.0476 -0.2645 0.2016 0.038 Uiso 1 1 calc R . .
C15 C 0.08590(19) -0.0689(4) 0.31657(15) 0.0299(8) Uani 1 1 d . . .
H15A H 0.1165 -0.0012 0.3218 0.045 Uiso 1 1 calc R . .
H15B H 0.0918 -0.1357 0.3465 0.045 Uiso 1 1 calc R . .
H15C H 0.0451 -0.0318 0.3207 0.045 Uiso 1 1 calc R . .
C16 C 0.15697(18) -0.1875(5) 0.2457(2) 0.0466(12) Uani 1 1 d . . .
H16A H 0.1625 -0.2148 0.2047 0.070 Uiso 1 1 calc R . .
H16B H 0.1616 -0.2620 0.2718 0.070 Uiso 1 1 calc R . .
H16C H 0.1877 -0.1225 0.2556 0.070 Uiso 1 1 calc R . .
C17 C 0.12913(18) 0.0102(3) -0.04494(13) 0.0228(7) Uani 1 1 d . A .
C18 C 0.18982(15) 0.0064(3) -0.02627(14) 0.0189(5) Uani 1 1 d . . .
C19 C 0.18967(16) 0.0047(3) 0.03712(16) 0.0209(6) Uani 1 1 d . . .
C20 C 0.12869(18) 0.0109(3) 0.05600(14) 0.0236(7) Uani 1 1 d . A .
C21 C 0.1085(3) 0.0558(4) 0.11820(16) 0.0388(11) Uani 1 1 d . . .
C22 C 0.1635(3) 0.1442(4) 0.14334(16) 0.0423(11) Uani 1 1 d . . .
C23 C 0.2225(3) 0.1399(4) 0.12338(18) 0.0399(11) Uani 1 1 d . . .
C24 C 0.2454(2) 0.0428(4) 0.0752(2) 0.0319(8) Uani 1 1 d . . .
C25 C 0.28723(17) 0.1342(4) 0.0373(2) 0.0309(8) Uani 1 1 d . . .
C26 C 0.28735(16) 0.1324(4) -0.0244(2) 0.0356(9) Uani 1 1 d . . .
C27 C 0.2441(2) 0.0454(4) -0.0638(2) 0.0352(10) Uani 1 1 d . . .
C28 C 0.2223(2) 0.1393(4) -0.11291(17) 0.0370(10) Uani 1 1 d . . .
C29 C 0.1609(3) 0.1460(4) -0.13235(15) 0.0402(11) Uani 1 1 d . . .
C30 C 0.1089(2) 0.0561(4) -0.10768(15) 0.0375(10) Uani 1 1 d . . .
C31 C 0.0554(3) 0.1572(5) -0.10313(19) 0.0420(11) Uani 1 1 d . A .
C32 C 0.0743(3) 0.2738(5) -0.1312(2) 0.0529(15) Uani 1 1 d . . .
C33 C 0.1359(3) 0.2714(5) -0.14914(17) 0.0496(14) Uani 1 1 d . . .
C34 C 0.1734(3) 0.3829(5) -0.15069(17) 0.0497(14) Uani 1 1 d . . .
C35 C 0.2373(2) 0.3780(4) -0.12974(16) 0.0379(10) Uani 1 1 d . . .
C36 C 0.2597(2) 0.2595(4) -0.11006(17) 0.0389(10) Uani 1 1 d . . .
C37 C 0.2494(2) 0.4982(4) -0.09732(18) 0.0372(10) Uani 1 1 d . . .
C38 C 0.2883(2) 0.4946(4) -0.0474(2) 0.0335(9) Uani 1 1 d . . .
C39 C 0.31354(18) 0.3709(4) -0.0271(2) 0.0353(9) Uani 1 1 d . . .
C40 C 0.29833(19) 0.2547(4) -0.0581(2) 0.0396(10) Uani 1 1 d . . .
C41 C 0.31357(18) 0.3693(4) 0.0377(2) 0.0315(8) Uani 1 1 d . . .
C42 C 0.29978(17) 0.2526(4) 0.0682(2) 0.0328(8) Uani 1 1 d . . .
C43 C 0.2601(2) 0.2564(4) 0.12135(19) 0.0402(10) Uani 1 1 d . . .
C44 C 0.2349(3) 0.3777(4) 0.14171(17) 0.0457(12) Uani 1 1 d . A .
C45 C 0.2505(2) 0.4990(4) 0.10894(19) 0.0342(9) Uani 1 1 d . A .
C46 C 0.2877(2) 0.4950(4) 0.05793(18) 0.0294(8) Uani 1 1 d . . .
C47 C 0.27182(9) 0.57215(16) 0.0059(3) 0.0293(3) Uani 1 1 d . . .
C48 C 0.21817(10) 0.64978(16) 0.0055(3) 0.0315(4) Uani 1 1 d . . .
C49 C 0.1782(2) 0.6534(4) -0.0469(2) 0.0378(10) Uani 1 1 d . . .
C50 C 0.1952(2) 0.5789(4) -0.09768(19) 0.0362(9) Uani 1 1 d . . .
C51 C 0.1470(3) 0.5074(4) -0.1309(2) 0.0437(12) Uani 1 1 d . . .
C52 C 0.0863(3) 0.5120(5) -0.1123(3) 0.0567(16) Uani 1 1 d . A .
C53 C 0.0485(3) 0.3939(6) -0.1119(2) 0.0521(14) Uani 1 1 d . . .
C54 C 0.0087(2) 0.3945(5) -0.0586(3) 0.0568(17) Uani 1 1 d . . .
C55 C -0.00551(18) 0.2762(5) -0.0282(3) 0.0421(10) Uani 1 1 d . A .
C56 C 0.0132(3) 0.1510(5) -0.0558(2) 0.0528(14) Uani 1 1 d . . .
C57 C -0.0056(2) 0.2754(5) 0.0378(3) 0.0484(12) Uani 1 1 d . . .
C58 C 0.0125(3) 0.1580(5) 0.0677(3) 0.0553(14) Uani 1 1 d . A .
C59 C 0.0088(3) 0.3940(5) 0.0685(3) 0.0570(16) Uani 1 1 d . A .
C60 C 0.0213(2) 0.5144(5) 0.0348(4) 0.0584(17) Uani 1 1 d . . .
C61 C 0.0221(3) 0.5170(6) -0.0279(4) 0.0583(16) Uani 1 1 d . A .
C62 C 0.0692(2) 0.5903(5) -0.0594(3) 0.0561(16) Uani 1 1 d . . .
C63 C 0.1145(3) 0.6589(4) -0.0270(3) 0.0453(12) Uani 1 1 d . A .
C64 C 0.1141(3) 0.6588(4) 0.0390(3) 0.0490(13) Uani 1 1 d . . .
C65 C 0.0680(3) 0.5885(4) 0.0691(3) 0.0542(15) Uani 1 1 d . A .
C66 C 0.1786(2) 0.6535(4) 0.0594(2) 0.0355(9) Uani 1 1 d . A .
C67 C 0.1938(3) 0.5793(4) 0.10924(18) 0.0414(11) Uani 1 1 d . . .
C68 C 0.1461(3) 0.5077(5) 0.1419(2) 0.0529(15) Uani 1 1 d . A .
C69 C 0.1734(3) 0.3854(5) 0.16170(16) 0.0475(14) Uani 1 1 d . . .
C70 C 0.1375(3) 0.2681(5) 0.16194(16) 0.0472(13) Uani 1 1 d . A .
C71 C 0.0728(3) 0.2784(5) 0.1413(2) 0.0491(14) Uani 1 1 d . . .
C72 C 0.0466(3) 0.3945(5) 0.1219(3) 0.0598(18) Uani 1 1 d . A .
C73 C 0.0844(3) 0.5148(5) 0.1222(3) 0.0535(15) Uani 1 1 d . . .
C74 C 0.0549(3) 0.1551(5) 0.1137(2) 0.0460(13) Uani 1 1 d . A .
C75 C 0.0249(3) 0.0207(7) -0.0160(3) 0.0217(16) Uani 0.495(10) 1 d P A 1
C76 C -0.0137(3) 0.0318(8) 0.0395(5) 0.037(2) Uani 0.495(10) 1 d P A 1
H76C H -0.0080 -0.0434 0.0657 0.045 Uiso 0.495(10) 1 calc PR A 1
H76D H -0.0576 0.0408 0.0299 0.045 Uiso 0.495(10) 1 calc PR A 1
C75B C 0.0228(4) 0.0213(9) 0.0268(4) 0.033(2) Uani 0.505(10) 1 d P A 2
C76B C -0.0154(3) 0.0354(10) -0.0278(4) 0.037(2) Uani 0.505(10) 1 d P A 2
H76A H -0.0122 -0.0413 -0.0535 0.044 Uiso 0.505(10) 1 calc PR A 2
H76B H -0.0588 0.0510 -0.0180 0.044 Uiso 0.505(10) 1 calc PR A 2
N1 N 0.09134(6) 0.00845(13) 0.0056(2) 0.0219(2) Uani 1 1 d . . .
O1 O 0.2728(2) -0.0724(3) 0.0973(2) 0.0588(13) Uani 1 1 d . . .
O2 O 0.3256(2) -0.0219(3) 0.1335(3) 0.0719(17) Uani 1 1 d . . .
O3 O 0.2729(2) -0.0735(3) -0.0860(2) 0.0587(13) Uani 1 1 d . . .
O4 O 0.3239(2) -0.0208(3) -0.1255(2) 0.0686(15) Uani 1 1 d . . .
O5 O 0.08508(17) -0.0147(3) -0.20305(11) 0.0346(7) Uani 1 1 d . . .
O6 O 0.09590(19) -0.0630(3) -0.14049(12) 0.0443(9) Uani 1 1 d . . .
O7 O 0.09554(19) -0.0588(3) 0.15240(12) 0.0437(9) Uani 1 1 d . . .
O8 O 0.08447(17) -0.0138(3) 0.21485(12) 0.0350(7) Uani 1 1 d . . .
O9 O 0.0040(3) -0.0921(6) -0.0472(3) 0.0326(16) Uani 0.495(10) 1 d P A 1
H9 H 0.0278 -0.1082 -0.0751 0.049 Uiso 0.495(10) 1 calc PR A 1
O9B O 0.0051(3) -0.0905(6) 0.0593(3) 0.0381(18) Uani 0.505(10) 1 d P A 2
H9B H 0.0203 -0.0873 0.0931 0.057 Uiso 0.505(10) 1 calc PR A 2

loop_
_atom_site_aniso_label
_atom_site_aniso_U_11
_atom_site_aniso_U_22
_atom_site_aniso_U_33
_atom_site_aniso_U_23
_atom_site_aniso_U_13
_atom_site_aniso_U_12
C1 0.0226(14) 0.0223(15) 0.0329(16) -0.0081(13) -0.0106(12) 0.0035(11)
C2 0.0463(18) 0.0380(15) 0.0359(15) 0.0049(13) 0.0073(13) -0.0093(13)
C3 0.083(3) 0.045(2) 0.059(3) 0.014(2) -0.045(2) -0.030(2)
C4 0.0198(14) 0.035(2) 0.042(2) 0.0016(17) -0.0087(13) -0.0002(13)
C5 0.0225(14) 0.0279(17) 0.0308(16) -0.0055(14) 0.0018(12) 0.0007(12)
C6 0.0242(11) 0.0461(19) 0.0252(12) 0.0022(13) -0.0100(9) -0.0066(11)
C7 0.0248(15) 0.0277(18) 0.0365(18) 0.0068(15) 0.0105(13) -0.0005(12)
C8 0.0371(19) 0.192(7) 0.098(4) 0.113(5) -0.038(2) -0.047(3)
C9 0.0293(16) 0.0236(17) 0.0191(13) -0.0004(13) -0.0009(11) -0.0003(12)
C10 0.0270(14) 0.0268(18) 0.0315(16) -0.0030(15) -0.0014(12) -0.0020(13)
C11 0.0388(18) 0.033(2) 0.0206(15) 0.0022(14) -0.0009(13) 0.0008(15)
C12 0.0256(17) 0.093(4) 0.041(2) 0.030(3) 0.0068(15) 0.003(2)
C13 0.0238(15) 0.0306(19) 0.0213(14) -0.0031(14) 0.0023(11) -0.0034(12)
C14 0.0349(16) 0.0190(16) 0.0219(14) 0.0025(13) 0.0036(11) -0.0061(13)
C15 0.0353(17) 0.036(2) 0.0178(13) -0.0048(14) 0.0048(12) -0.0002(15)
C16 0.0256(17) 0.062(3) 0.052(2) -0.030(2) -0.0011(16) 0.0104(17)
C17 0.0373(18) 0.0208(16) 0.0103(11) 0.0018(11) -0.0039(11) -0.0107(13)
C18 0.0230(13) 0.0156(14) 0.0181(11) -0.0028(11) 0.0081(11) -0.0054(10)
C19 0.0278(15) 0.0115(13) 0.0233(13) 0.0044(12) -0.0045(12) -0.0013(11)
C20 0.0349(17) 0.0210(16) 0.0148(12) -0.0017(12) 0.0036(12) -0.0124(13)
C21 0.081(3) 0.0187(16) 0.0169(15) -0.0006(13) 0.0131(17) -0.0171(17)
C22 0.084(3) 0.030(2) 0.0124(14) 0.0005(14) -0.0043(16) -0.030(2)
C23 0.069(3) 0.0265(18) 0.0244(17) 0.0134(16) -0.0277(18) -0.0194(19)
C24 0.0374(19) 0.0193(15) 0.0391(19) 0.0092(15) -0.0207(15) -0.0042(13)
C25 0.0243(15) 0.0163(16) 0.052(2) 0.0058(16) -0.0148(14) -0.0023(11)
C26 0.0173(13) 0.0188(17) 0.071(3) -0.0013(18) 0.0102(15) -0.0020(11)
C27 0.042(2) 0.0168(15) 0.047(2) -0.0126(16) 0.0309(18) -0.0107(14)
C28 0.068(3) 0.0237(17) 0.0197(15) -0.0076(14) 0.0204(16) -0.0212(18)
C29 0.084(3) 0.029(2) 0.0078(12) -0.0008(13) -0.0029(15) -0.027(2)
C30 0.063(3) 0.035(2) 0.0145(14) 0.0058(14) -0.0132(15) -0.0302(19)
C31 0.069(3) 0.031(2) 0.0266(18) 0.0032(16) -0.0225(19) -0.020(2)
C32 0.082(4) 0.039(2) 0.037(2) 0.014(2) -0.040(2) -0.028(2)
C33 0.098(4) 0.038(3) 0.0129(13) 0.0099(16) -0.0190(18) -0.027(2)
C34 0.107(4) 0.027(2) 0.0146(14) 0.0030(14) 0.0013(19) -0.023(2)
C35 0.060(2) 0.035(2) 0.0184(14) 0.0017(15) 0.0135(14) -0.0274(19)
C36 0.059(2) 0.0311(19) 0.0269(16) -0.0088(16) 0.0272(17) -0.0234(18)
C37 0.064(3) 0.0267(19) 0.0213(15) 0.0066(15) 0.0058(16) -0.0200(18)
C38 0.039(2) 0.0203(17) 0.041(2) 0.0008(16) 0.0109(16) -0.0136(14)
C39 0.0232(14) 0.0217(18) 0.061(2) 0.0003(18) 0.0077(16) -0.0103(13)
C40 0.0370(19) 0.0218(17) 0.060(2) -0.0096(19) 0.0288(18) -0.0109(14)
C41 0.0303(17) 0.0212(17) 0.043(2) 0.0019(16) -0.0116(15) -0.0082(13)
C42 0.0281(16) 0.0211(16) 0.049(2) 0.0032(17) -0.0189(14) -0.0054(12)
C43 0.063(3) 0.0220(17) 0.0351(18) 0.0049(17) -0.0300(19) -0.0127(17)
C44 0.095(4) 0.0245(19) 0.0174(15) 0.0029(15) -0.0190(18) -0.023(2)
C45 0.056(2) 0.0173(16) 0.0291(17) -0.0024(14) -0.0155(16) -0.0154(15)
C46 0.042(2) 0.0172(16) 0.0291(16) -0.0009(14) -0.0086(14) -0.0131(13)
C47 0.0396(8) 0.0159(7) 0.0323(8) -0.0030(19) 0.0013(19) -0.0125(6)
C48 0.0499(10) 0.0104(6) 0.0342(8) -0.0060(18) -0.002(2) -0.0067(6)
C49 0.065(3) 0.0120(15) 0.036(2) 0.0076(15) -0.0047(18) -0.0046(15)
C50 0.055(2) 0.0199(17) 0.0335(18) 0.0109(15) -0.0032(16) -0.0094(15)
C51 0.074(3) 0.026(2) 0.031(2) 0.0197(17) -0.019(2) -0.0153(19)
C52 0.088(4) 0.027(2) 0.054(3) 0.026(2) -0.038(3) -0.011(2)
C53 0.058(3) 0.047(3) 0.052(3) 0.027(2) -0.034(2) -0.017(2)
C54 0.039(2) 0.031(2) 0.101(5) 0.024(3) -0.036(3) -0.0051(18)
C55 0.0242(15) 0.035(2) 0.067(3) 0.013(2) -0.0146(17) -0.0034(15)
C56 0.096(4) 0.0238(19) 0.038(2) -0.0022(18) -0.023(2) -0.016(2)
C57 0.0325(19) 0.031(2) 0.082(3) -0.001(2) 0.025(2) 0.0053(16)
C58 0.070(3) 0.040(2) 0.056(3) -0.002(2) 0.002(2) -0.029(2)
C59 0.042(3) 0.038(2) 0.090(4) -0.019(3) 0.036(3) 0.0067(19)
C60 0.033(2) 0.0178(18) 0.124(5) -0.003(2) 0.018(2) 0.0087(14)
C61 0.041(2) 0.033(2) 0.102(5) 0.018(3) -0.014(3) 0.0179(19)
C62 0.045(2) 0.033(2) 0.090(4) 0.033(3) -0.027(3) 0.0030(18)
C63 0.051(3) 0.0148(17) 0.070(3) 0.006(2) -0.012(2) 0.0097(17)
C64 0.055(3) 0.0118(17) 0.080(4) -0.014(2) 0.010(3) 0.0062(17)
C65 0.058(3) 0.0147(16) 0.090(4) -0.011(2) 0.024(3) 0.0101(16)
C66 0.048(2) 0.0121(15) 0.046(2) -0.0112(16) 0.0087(17) -0.0017(14)
C67 0.080(3) 0.0224(18) 0.0215(15) -0.0159(14) 0.0110(17) -0.0198(19)
C68 0.089(4) 0.038(3) 0.032(2) -0.022(2) 0.030(2) -0.024(2)
C69 0.085(4) 0.042(3) 0.0161(14) -0.0169(16) 0.0154(17) -0.033(2)
C70 0.088(4) 0.039(3) 0.0152(14) -0.0106(16) 0.0155(18) -0.033(2)
C71 0.072(3) 0.042(2) 0.033(2) -0.0214(19) 0.036(2) -0.023(2)
C72 0.073(4) 0.037(2) 0.070(4) -0.027(3) 0.053(3) -0.013(2)
C73 0.063(3) 0.033(2) 0.064(3) -0.024(2) 0.044(3) -0.007(2)
C74 0.070(3) 0.037(2) 0.032(2) -0.0097(18) 0.027(2) -0.027(2)
C75 0.018(3) 0.019(3) 0.028(4) 0.001(2) -0.001(2) -0.004(2)
C76 0.015(3) 0.026(3) 0.071(5) 0.002(4) 0.002(3) -0.006(2)
C75B 0.023(4) 0.029(4) 0.049(6) -0.008(3) 0.019(3) -0.005(2)
C76B 0.022(4) 0.041(4) 0.048(4) -0.014(4) -0.013(3) 0.003(3)
N1 0.0190(5) 0.0176(6) 0.0289(6) 0.0005(15) -0.0017(13) -0.0026(4)
O1 0.063(2) 0.0208(14) 0.093(3) 0.0223(17) -0.061(2) -0.0168(14)
O2 0.081(3) 0.0149(13) 0.120(4) 0.0135(18) -0.084(3) -0.0112(15)
O3 0.076(2) 0.0161(13) 0.084(3) -0.0100(16) 0.068(2) -0.0059(14)
O4 0.084(3) 0.0209(14) 0.101(3) -0.0081(17) 0.079(3) -0.0073(16)
O5 0.0602(19) 0.0274(15) 0.0163(11) 0.0047(10) -0.0154(11) -0.0165(13)
O6 0.091(3) 0.0281(15) 0.0144(11) 0.0034(11) -0.0209(13) -0.0254(15)
O7 0.081(3) 0.0324(16) 0.0171(12) -0.0088(11) 0.0159(13) -0.0295(15)
O8 0.0607(19) 0.0274(15) 0.0168(11) -0.0016(10) 0.0114(11) -0.0075(13)
O9 0.026(3) 0.028(3) 0.044(3) 0.000(3) -0.016(2) -0.010(2)
O9B 0.038(3) 0.027(3) 0.049(4) -0.005(3) 0.016(3) -0.015(2)

loop_
_atom_type_symbol
_atom_type_description
_atom_type_scat_dispersion_real
_atom_type_scat_dispersion_imag
_atom_type_scat_source
C C 0.0033 0.0016 'International Tables Vol C Tables 4.2.6.8 and 6.1.1.4'
H H 0.0000 0.0000 'International Tables Vol C Tables 4.2.6.8 and 6.1.1.4'
N N 0.0061 0.0033 'International Tables Vol C Tables 4.2.6.8 and 6.1.1.4'
O O 0.0106 0.0060 'International Tables Vol C Tables 4.2.6.8 and 6.1.1.4'

loop_
_geom_angle_atom_site_label_1
_geom_angle_atom_site_label_2
_geom_angle_atom_site_label_3
_geom_angle
O2 C1 C3 112.8(4)
O2 C1 C4 102.2(3)
C3 C1 C4 110.7(3)
O2 C1 C2 116.5(4)
C3 C1 C2 103.6(3)
C4 C1 C2 111.2(3)
O4 C5 C8 109.2(5)
O4 C5 C7 99.2(3)
C8 C5 C7 113.5(3)
O4 C5 C6 105.2(4)
C8 C5 C6 117.0(4)
C7 C5 C6 110.8(3)
O5 C9 C11 102.5(3)
O5 C9 C10 108.9(3)
C11 C9 C10 111.8(3)
O5 C9 C12 112.2(4)
C11 C9 C12 110.9(3)
C10 C9 C12 110.3(3)
O8 C13 C14 108.8(3)
O8 C13 C16 110.9(4)
C14 C13 C16 113.3(4)
O8 C13 C15 101.3(3)
C14 C13 C15 111.4(3)
C16 C13 C15 110.4(3)
C18 C17 N1 108.2(3)
C18 C17 C30 123.6(3)
N1 C17 C30 125.1(4)
C17 C18 C19 107.5(3)
C17 C18 C27 124.8(3)
C19 C18 C27 124.4(4)
C20 C19 C18 107.8(3)
C20 C19 C24 124.7(3)
C18 C19 C24 123.6(4)
C19 C20 N1 107.8(3)
C19 C20 C21 124.2(4)
N1 C20 C21 125.4(4)
O7 C21 C20 107.2(3)
O7 C21 C74 115.3(4)
C20 C21 C74 110.6(4)
O7 C21 C22 115.1(4)
C20 C21 C22 106.2(3)
C74 C21 C22 102.1(4)
C23 C22 C70 119.3(4)
C23 C22 C21 124.6(4)
C70 C22 C21 108.0(5)
C22 C23 C43 121.0(5)
C22 C23 C24 123.5(4)
C43 C23 C24 109.2(4)
O1 C24 C19 108.2(3)
O1 C24 C23 115.5(4)
C19 C24 C23 107.4(3)
O1 C24 C25 116.9(4)
C19 C24 C25 108.0(3)
C23 C24 C25 100.3(3)
C26 C25 C42 119.8(5)
C26 C25 C24 122.6(4)
C42 C25 C24 111.1(4)
C25 C26 C40 119.8(5)
C25 C26 C27 124.8(4)
C40 C26 C27 106.9(4)
O3 C27 C18 107.6(3)
O3 C27 C28 114.3(4)
C18 C27 C28 109.1(4)
O3 C27 C26 114.4(4)
C18 C27 C26 107.8(3)
C28 C27 C26 103.3(3)
C29 C28 C36 119.6(4)
C29 C28 C27 123.0(3)
C36 C28 C27 108.9(4)
C28 C29 C33 118.7(4)
C28 C29 C30 123.2(4)
C33 C29 C30 110.4(5)
O6 C30 C17 105.0(3)
O6 C30 C29 117.3(4)
C17 C30 C29 107.4(3)
O6 C30 C31 116.6(4)
C17 C30 C31 110.7(3)
C29 C30 C31 99.6(4)
C56 C31 C32 124.4(5)
C56 C31 C30 120.3(4)
C32 C31 C30 108.6(5)
C33 C32 C31 113.1(5)
C33 C32 C53 118.6(4)
C31 C32 C53 119.0(6)
C32 C33 C34 123.2(6)
C32 C33 C29 107.4(4)
C34 C33 C29 121.0(5)
C33 C34 C35 120.7(5)
C33 C34 C51 118.5(6)
C35 C34 C51 107.6(4)
C36 C35 C37 121.5(4)
C36 C35 C34 117.8(4)
C37 C35 C34 107.6(4)
C35 C36 C40 119.6(4)
C35 C36 C28 121.9(5)
C40 C36 C28 109.1(4)
C38 C37 C50 120.7(4)
C38 C37 C35 119.0(4)
C50 C37 C35 109.7(4)
C37 C38 C39 119.9(4)
C37 C38 C47 119.0(4)
C39 C38 C47 108.0(4)
C40 C39 C41 118.7(5)
C40 C39 C38 119.6(4)
C41 C39 C38 108.8(5)
C39 C40 C36 120.2(5)
C39 C40 C26 120.0(4)
C36 C40 C26 110.4(4)
C42 C41 C39 119.5(4)
C42 C41 C46 120.9(4)
C39 C41 C46 107.2(4)
C41 C42 C25 122.0(4)
C41 C42 C43 119.6(4)
C25 C42 C43 107.7(4)
C44 C43 C23 119.6(5)
C44 C43 C42 120.2(4)
C23 C43 C42 109.5(4)
C69 C44 C43 120.7(4)
C69 C44 C45 109.0(5)
C43 C44 C45 119.0(5)
C46 C45 C67 119.9(4)
C46 C45 C44 120.7(4)
C67 C45 C44 106.0(4)
C45 C46 C47 120.2(4)
C45 C46 C41 119.6(4)
C47 C46 C41 108.7(4)
C48 C47 C46 120.6(5)
C48 C47 C38 120.0(5)
C46 C47 C38 107.28(16)
C47 C48 C49 120.6(5)
C47 C48 C66 119.2(5)
C49 C48 C66 108.09(19)
C50 C49 C63 120.9(4)
C50 C49 C48 118.5(4)
C63 C49 C48 108.6(4)
C49 C50 C37 121.2(4)
C49 C50 C51 119.2(5)
C37 C50 C51 107.1(4)
C52 C51 C34 119.5(4)
C52 C51 C50 120.3(5)
C34 C51 C50 108.0(5)
C51 C52 C53 120.5(6)
C51 C52 C62 119.9(5)
C53 C52 C62 107.8(6)
C32 C53 C52 119.8(6)
C32 C53 C54 118.7(5)
C52 C53 C54 109.2(6)
C55 C54 C61 123.4(6)
C55 C54 C53 120.7(6)
C61 C54 C53 105.6(5)
C54 C55 C57 118.9(6)
C54 C55 C56 118.7(5)
C57 C55 C56 114.3(5)
C31 C56 C76B 129.1(6)
C31 C56 C55 117.0(4)
C76B C56 C55 113.8(6)
C31 C56 C75 110.5(5)
C76B C56 C75 34.3(4)
C55 C56 C75 121.8(5)
C59 C57 C58 115.6(6)
C59 C57 C55 118.3(6)
C58 C57 C55 118.1(5)
C74 C58 C57 123.3(5)
C74 C58 C76 122.0(6)
C57 C58 C76 114.3(6)
C74 C58 C75B 107.4(6)
C57 C58 C75B 118.7(6)
C76 C58 C75B 29.9(4)
C57 C59 C72 121.4(6)
C57 C59 C60 120.5(6)
C72 C59 C60 108.4(6)
C61 C60 C59 122.0(6)
C61 C60 C65 120.0(6)
C59 C60 C65 106.9(6)
C60 C61 C62 120.3(7)
C60 C61 C54 116.9(6)
C62 C61 C54 110.9(7)
C63 C62 C61 120.0(6)
C63 C62 C52 120.6(6)
C61 C62 C52 106.5(5)
C62 C63 C49 119.1(5)
C62 C63 C64 120.6(7)
C49 C63 C64 108.3(5)
C65 C64 C66 120.4(6)
C65 C64 C63 119.1(7)
C66 C64 C63 107.7(5)
C64 C65 C73 119.2(6)
C64 C65 C60 120.0(6)
C73 C65 C60 108.9(5)
C67 C66 C64 119.6(4)
C67 C66 C48 120.2(4)
C64 C66 C48 107.3(4)
C66 C67 C68 120.7(5)
C66 C67 C45 119.8(4)
C68 C67 C45 108.0(4)
C73 C68 C69 121.6(4)
C73 C68 C67 119.1(5)
C69 C68 C67 107.4(5)
C44 C69 C70 117.8(5)
C44 C69 C68 109.6(4)
C70 C69 C68 120.4(6)
C69 C70 C22 121.6(5)
C69 C70 C71 116.9(5)
C22 C70 C71 109.9(4)
C72 C71 C74 120.1(6)
C72 C71 C70 123.0(5)
C74 C71 C70 108.8(5)
C71 C72 C59 119.0(5)
C71 C72 C73 119.2(6)
C59 C72 C73 108.6(6)
C68 C73 C65 121.0(5)
C68 C73 C72 118.9(6)
C65 C73 C72 107.2(6)
C58 C74 C71 118.3(6)
C58 C74 C21 124.2(4)
C71 C74 C21 110.0(5)
O9 C75 C76 106.8(6)
O9 C75 N1 112.9(5)
C76 C75 N1 105.6(6)
O9 C75 C56 110.5(5)
C76 C75 C56 107.7(6)
N1 C75 C56 112.9(5)
C75 C76 C58 101.3(6)
O9B C75B C76B 110.7(7)
O9B C75B N1 110.2(6)
C76B C75B N1 106.8(6)
O9B C75B C58 111.0(6)
C76B C75B C58 107.0(7)
N1 C75B C58 111.0(5)
C56 C76B C75B 101.1(6)
C20 N1 C17 108.48(12)
C20 N1 C75 143.8(4)
C17 N1 C75 107.1(4)
C20 N1 C75B 107.8(4)
C17 N1 C75B 143.2(4)
C75 N1 C75B 36.2(2)
C24 O1 O2 102.7(3)
C1 O2 O1 108.7(3)
C27 O3 O4 102.2(3)
C5 O4 O3 106.6(3)
C9 O5 O6 105.4(3)
C30 O6 O5 103.0(2)
C21 O7 O8 106.2(3)
C13 O8 O7 106.2(3)

loop_
_geom_bond_atom_site_label_1
_geom_bond_atom_site_label_2
_geom_bond_distance
C1 O2 1.412(4)
C1 C3 1.496(6)
C1 C4 1.524(5)
C1 C2 1.547(5)
C5 O4 1.435(5)
C5 C8 1.493(6)
C5 C7 1.541(5)
C5 C6 1.546(5)
C9 O5 1.450(5)
C9 C11 1.518(5)
C9 C10 1.532(5)
C9 C12 1.550(6)
C13 O8 1.470(5)
C13 C14 1.505(5)
C13 C16 1.509(5)
C13 C15 1.540(5)
C17 C18 1.369(5)
C17 N1 1.386(5)
C17 C30 1.533(5)
C18 C19 1.408(2)
C18 C27 1.487(4)
C19 C20 1.377(5)
C19 C24 1.517(5)
C20 N1 1.377(5)
C20 C21 1.518(5)
C21 O7 1.420(4)
C21 C74 1.537(8)
C21 C22 1.587(6)
C22 C23 1.343(8)
C22 C70 1.440(7)
C23 C43 1.435(5)
C23 C24 1.538(7)
C24 O1 1.400(5)
C24 C25 1.544(6)
C25 C26 1.370(3)
C25 C42 1.412(6)
C26 C40 1.472(6)
C26 C27 1.553(6)
C27 O3 1.446(4)
C27 C28 1.525(7)
C28 C29 1.389(8)
C28 C36 1.465(5)
C29 C33 1.434(7)
C29 C30 1.545(6)
C30 O6 1.442(4)
C30 C31 1.547(8)
C31 C56 1.390(8)
C31 C32 1.401(6)
C32 C33 1.382(9)
C32 C53 1.410(9)
C33 C34 1.392(6)
C34 C35 1.450(8)
C34 C51 1.456(8)
C35 C36 1.370(7)
C35 C37 1.444(6)
C36 C40 1.423(8)
C37 C38 1.390(7)
C37 C50 1.427(7)
C38 C39 1.443(6)
C38 C47 1.465(6)
C39 C40 1.407(6)
C39 C41 1.441(3)
C41 C42 1.398(6)
C41 C46 1.465(6)
C42 C43 1.458(7)
C43 C44 1.422(7)
C44 C69 1.398(8)
C44 C45 1.472(5)
C45 C46 1.388(7)
C45 C67 1.468(7)
C46 C47 1.439(6)
C47 C48 1.398(3)
C48 C49 1.447(7)
C48 C66 1.467(7)
C49 C50 1.408(7)
C49 C63 1.437(8)
C50 C51 1.465(6)
C51 C52 1.369(9)
C52 C53 1.450(7)
C52 C62 1.466(10)
C53 C54 1.460(10)
C54 C55 1.414(7)
C54 C61 1.450(9)
C55 C57 1.468(4)
C55 C56 1.470(8)
C56 C76B 1.466(11)
C56 C75 1.613(9)
C57 C59 1.420(8)
C57 C58 1.421(8)
C58 C74 1.368(9)
C58 C76 1.537(10)
C58 C75B 1.678(10)
C59 C72 1.439(11)
C59 C60 1.461(9)
C60 C61 1.394(5)
C60 C65 1.470(9)
C61 C62 1.439(9)
C62 C63 1.398(8)
C63 C64 1.465(4)
C64 C65 1.393(8)
C64 C66 1.460(8)
C65 C73 1.441(10)
C66 C67 1.380(7)
C67 C68 1.452(6)
C68 C73 1.398(9)
C68 C69 1.444(9)
C69 C70 1.421(6)
C70 C71 1.469(9)
C71 C72 1.378(9)
C71 C74 1.449(6)
C72 C73 1.469(7)
C75 O9 1.415(9)
C75 C76 1.491(12)
C75 N1 1.511(7)
C75B O9B 1.400(10)
C75B C76B 1.471(12)
C75B N1 1.552(8)
O1 O2 1.483(4)
O3 O4 1.504(4)
O5 O6 1.492(3)
O7 O8 1.480(4)
